data_7222968
loop_
_publ_author_name
'Li, Yunwu'
'Ma, huiyan'
'Wang, Suna'
'Xu, Jian'
'Li, Da-Cheng'
'Dou, Jianmin'
'Bu, Xian-He'

_publ_section_title
;
 Structure modulation in zinc-ditetrazolate coordination polymers by in
 situ ligand synthesis
;
_journal_name_full 'RSC Adv.'
_journal_paper_doi 10.1039/C5RA15576B
_journal_year 2015
_chemical_formula_sum 'C18 H12 Cl2 N10 O0 Zn2'
_chemical_formula_weight 570.06
_chemical_name_systematic
; 
 ? 
;
_space_group_IT_number 2
_symmetry_cell_setting triclinic
_symmetry_space_group_name_Hall '-P 1'
_symmetry_space_group_name_H-M 'P -1'
_atom_sites_solution_hydrogens geom
_atom_sites_solution_primary direct
_atom_sites_solution_secondary difmap
_audit_creation_method SHELXL-97
_audit_update_record
;
2015-06-17 deposited with the CCDC.
2015-10-14 downloaded from the CCDC.
;
_cell_angle_alpha 94.55(3)
_cell_angle_beta 108.18(3)
_cell_angle_gamma 93.49(3)
_cell_formula_units_Z 2
_cell_length_a 9.0585(18)
_cell_length_b 11.245(2)
_cell_length_c 11.283(2)
_cell_measurement_temperature 293(2)
_cell_volume 1084.0(4)
_computing_cell_refinement 'CrystalClear (Rigaku/MSC Inc., 2005)'
_computing_data_collection 'CrystalClear (Rigaku/MSC Inc., 2005)'
_computing_data_reduction 'CrystalClear (Rigaku/MSC Inc., 2005)'
_computing_molecular_graphics 'Bruker SHELXTL'
_computing_publication_material 'Bruker SHELXTL'
_computing_structure_refinement 'SHELXL-97 (Sheldrick, 1997)'
_computing_structure_solution 'SHELXS-97 (Sheldrick, 1990)'
_diffrn_ambient_temperature 293(2)
_diffrn_measured_fraction_theta_full 0.998
_diffrn_measured_fraction_theta_max 0.998
_diffrn_measurement_device_type 'Bruker Apex CCD area-detector'
_diffrn_measurement_method 'phi and omega scans'
_diffrn_radiation_monochromator graphite
_diffrn_radiation_source 'fine-focus sealed tube'
_diffrn_radiation_type MoK\a
_diffrn_radiation_wavelength 0.71073
_diffrn_reflns_av_R_equivalents 0.0418
_diffrn_reflns_av_sigmaI/netI 0.0499
_diffrn_reflns_limit_h_max 10
_diffrn_reflns_limit_h_min -10
_diffrn_reflns_limit_k_max 13
_diffrn_reflns_limit_k_min -13
_diffrn_reflns_limit_l_max 13
_diffrn_reflns_limit_l_min -13
_diffrn_reflns_number 9492
_diffrn_reflns_theta_full 25.00
_diffrn_reflns_theta_max 25.00
_diffrn_reflns_theta_min 3.11
_exptl_absorpt_coefficient_mu 2.488
_exptl_absorpt_correction_T_max 0.6916
_exptl_absorpt_correction_T_min 0.6106
_exptl_absorpt_correction_type multi-scan
_exptl_crystal_colour colorless
_exptl_crystal_density_diffrn 1.746
_exptl_crystal_density_method 'not measured'
_exptl_crystal_description block
_exptl_crystal_F_000 568
_exptl_crystal_size_max 0.22
_exptl_crystal_size_mid 0.17
_exptl_crystal_size_min 0.16
_refine_diff_density_max 0.621
_refine_diff_density_min -0.421
_refine_diff_density_rms 0.073
_refine_ls_extinction_method none
_refine_ls_goodness_of_fit_ref 1.071
_refine_ls_hydrogen_treatment mixed
_refine_ls_matrix_type full
_refine_ls_number_parameters 289
_refine_ls_number_reflns 3816
_refine_ls_number_restraints 0
_refine_ls_restrained_S_all 1.071
_refine_ls_R_factor_all 0.0562
_refine_ls_R_factor_gt 0.0395
_refine_ls_shift/su_max 0.000
_refine_ls_shift/su_mean 0.000
_refine_ls_structure_factor_coef Fsqd
_refine_ls_weighting_details 'calc w=1/[\s^2^(Fo^2^)+(0.0293P)^2^+0.6787P] where P=(Fo^2^+2Fc^2^)/3'
_refine_ls_weighting_scheme calc
_refine_ls_wR_factor_gt 0.0773
_refine_ls_wR_factor_ref 0.0825
_reflns_number_gt 3105
_reflns_number_total 3816
_reflns_threshold_expression >2sigma(I)
_cod_data_source_file c5ra15576b2.cif
_cod_data_source_block 2
_cod_depositor_comments
;
The following automatic conversions were performed:

'_symmetry_cell_setting' value 'Triclinic' changed to 'triclinic'
according to
/usr/data/users/saulius/crontab/automatic-downloads/rss-feeds/RSC/lib/dictionaries/cif_core.dic
dictionary named 'cif_core.dic' version 2.4.2 from 2011-04-26.

Automatic conversion script
Id: cif_fix_values 3271 2015-04-21 07:52:19Z andrius 
;
_cod_original_cell_volume 1084.0(3)
_cod_original_sg_symbol_H-M P-1
_cod_database_code 7222968

loop_
_symmetry_equiv_pos_as_xyz
'x, y, z'
'-x, -y, -z'

loop_
_atom_site_label
_atom_site_type_symbol
_atom_site_fract_x
_atom_site_fract_y
_atom_site_fract_z
_atom_site_U_iso_or_equiv
_atom_site_adp_type
_atom_site_occupancy
_atom_site_symmetry_multiplicity
_atom_site_calc_flag
_atom_site_refinement_flags
Zn1 Zn 0.31015(5) 0.80729(4) 0.15071(4) 0.02844(13) Uani 1 1 d .
Zn2 Zn 0.33131(5) 1.30797(4) 0.34210(4) 0.02876(13) Uani 1 1 d .
C1 C 0.2353(4) 1.0261(3) -0.0868(3) 0.0295(9) Uani 1 1 d .
C2 C 0.1260(5) 0.9329(4) -0.1518(4) 0.0402(10) Uani 1 1 d .
H2 H 0.0741 0.8868 -0.1096 0.048 Uiso 1 1 calc R
C3 C 0.0944(5) 0.9087(4) -0.2798(4) 0.0524(13) Uani 1 1 d .
H3 H 0.0210 0.8460 -0.3235 0.063 Uiso 1 1 calc R
C4 C 0.1706(5) 0.9763(4) -0.3434(4) 0.0426(11) Uani 1 1 d .
H4 H 0.1485 0.9594 -0.4295 0.051 Uiso 1 1 calc R
C5 C 0.2811(4) 1.0703(3) -0.2781(3) 0.0280(9) Uani 1 1 d .
C6 C 0.3122(4) 1.0950(3) -0.1506(3) 0.0292(9) Uani 1 1 d .
H6 H 0.3851 1.1580 -0.1069 0.035 Uiso 1 1 calc R
C7 C 0.2684(4) 1.0594(3) 0.0484(3) 0.0279(8) Uani 1 1 d .
C8 C 0.3556(4) 1.1450(3) -0.3482(3) 0.0266(8) Uani 1 1 d .
C9 C 0.1033(4) 0.7584(3) 0.3053(4) 0.0377(10) Uani 1 1 d .
H9 H 0.1763 0.8112 0.3661 0.045 Uiso 1 1 calc R
C10 C -0.0161(4) 0.7017(4) 0.3367(4) 0.0372(10) Uani 1 1 d .
H10 H -0.0221 0.7156 0.4174 0.045 Uiso 1 1 calc R
C11 C -0.1274(4) 0.6238(3) 0.2472(4) 0.0294(9) Uani 1 1 d .
C12 C -0.1145(4) 0.6099(3) 0.1286(4) 0.0360(9) Uani 1 1 d .
H12 H -0.1897 0.5614 0.0649 0.043 Uiso 1 1 calc R
C13 C 0.0098(4) 0.6677(3) 0.1042(4) 0.0364(10) Uani 1 1 d .
H13 H 0.0180 0.6553 0.0241 0.044 Uiso 1 1 calc R
C14 C -0.2546(4) 0.5549(3) 0.2771(3) 0.0284(9) Uani 1 1 d .
C15 C -0.4029(4) 0.5376(3) 0.1919(4) 0.0345(9) Uani 1 1 d .
H15 H -0.4259 0.5717 0.1166 0.041 Uiso 1 1 calc R
C16 C -0.5166(4) 0.4693(3) 0.2197(4) 0.0374(10) Uani 1 1 d .
H16 H -0.6167 0.4595 0.1622 0.045 Uiso 1 1 calc R
C17 C -0.2291(5) 0.5050(4) 0.3883(4) 0.0435(11) Uani 1 1 d .
H17 H -0.1317 0.5180 0.4495 0.052 Uiso 1 1 calc R
C18 C -0.3467(4) 0.4359(4) 0.4095(4) 0.0412(10) Uani 1 1 d .
H18 H -0.3263 0.4016 0.4846 0.049 Uiso 1 1 calc R
N1 N 0.2899(3) 0.9834(2) 0.1374(3) 0.0281(7) Uani 1 1 d .
N2 N 0.3182(4) 1.0501(3) 0.2466(3) 0.0332(7) Uani 1 1 d .
N3 N 0.3117(4) 1.1621(3) 0.2212(3) 0.0343(8) Uani 1 1 d .
N4 N 0.2820(4) 1.1720(3) 0.0989(3) 0.0365(8) Uani 1 1 d .
N5 N 0.5030(3) 1.1969(3) -0.3076(3) 0.0284(7) Uani 1 1 d .
N6 N 0.5218(3) 1.2594(3) -0.3991(3) 0.0310(7) Uani 1 1 d .
N7 N 0.3876(3) 1.2444(3) -0.4904(3) 0.0313(7) Uani 1 1 d .
N8 N 0.2812(3) 1.1734(3) -0.4620(3) 0.0330(8) Uani 1 1 d .
N9 N 0.1195(3) 0.7414(3) 0.1916(3) 0.0311(7) Uani 1 1 d .
N10 N -0.4901(3) 0.4163(3) 0.3253(3) 0.0297(7) Uani 1 1 d .
Cl1 Cl 0.32569(12) 0.69853(9) -0.01522(10) 0.0447(3) Uani 1 1 d .
Cl2 Cl 0.11562(12) 1.39690(10) 0.28350(11) 0.0516(3) Uani 1 1 d .

loop_
_atom_site_aniso_label
_atom_site_aniso_U_11
_atom_site_aniso_U_22
_atom_site_aniso_U_33
_atom_site_aniso_U_23
_atom_site_aniso_U_13
_atom_site_aniso_U_12
Zn1 0.0307(3) 0.0277(2) 0.0261(3) 0.00563(19) 0.00789(19) -0.00155(19)
Zn2 0.0312(3) 0.0295(2) 0.0258(2) 0.00660(19) 0.00916(19) -0.00082(19)
C1 0.033(2) 0.032(2) 0.023(2) 0.0079(17) 0.0068(17) 0.0007(17)
C2 0.047(3) 0.039(2) 0.034(2) 0.0087(19) 0.013(2) -0.012(2)
C3 0.058(3) 0.054(3) 0.033(3) 0.000(2) 0.005(2) -0.030(2)
C4 0.055(3) 0.044(2) 0.022(2) 0.0014(19) 0.007(2) -0.017(2)
C5 0.033(2) 0.029(2) 0.023(2) 0.0062(17) 0.0102(17) 0.0009(17)
C6 0.026(2) 0.029(2) 0.030(2) 0.0051(17) 0.0059(17) -0.0024(16)
C7 0.029(2) 0.027(2) 0.030(2) 0.0076(17) 0.0121(17) -0.0011(16)
C8 0.032(2) 0.0261(19) 0.022(2) 0.0030(16) 0.0094(17) 0.0006(17)
C9 0.033(2) 0.037(2) 0.040(2) -0.0068(19) 0.0108(19) -0.0046(19)
C10 0.035(2) 0.046(2) 0.032(2) -0.0042(19) 0.0156(19) 0.000(2)
C11 0.025(2) 0.028(2) 0.036(2) 0.0078(18) 0.0094(17) 0.0008(16)
C12 0.035(2) 0.038(2) 0.032(2) 0.0025(18) 0.0083(18) -0.0054(18)
C13 0.040(2) 0.041(2) 0.030(2) 0.0062(19) 0.0140(19) -0.0028(19)
C14 0.028(2) 0.027(2) 0.032(2) 0.0074(17) 0.0117(17) 0.0025(16)
C15 0.036(2) 0.038(2) 0.030(2) 0.0120(18) 0.0096(18) 0.0010(18)
C16 0.034(2) 0.046(2) 0.029(2) 0.0118(19) 0.0047(18) -0.0036(19)
C17 0.027(2) 0.065(3) 0.034(2) 0.017(2) 0.0020(18) -0.006(2)
C18 0.030(2) 0.061(3) 0.031(2) 0.022(2) 0.0045(19) 0.001(2)
N1 0.0373(18) 0.0263(16) 0.0225(17) 0.0033(14) 0.0125(14) 0.0011(14)
N2 0.0436(19) 0.0307(18) 0.0259(18) 0.0046(14) 0.0117(15) 0.0019(15)
N3 0.048(2) 0.0265(18) 0.0281(19) 0.0034(15) 0.0121(16) -0.0014(15)
N4 0.057(2) 0.0299(18) 0.0253(18) 0.0095(15) 0.0153(16) 0.0061(16)
N5 0.0342(18) 0.0309(17) 0.0216(16) 0.0086(14) 0.0103(14) 0.0011(14)
N6 0.0339(18) 0.0311(17) 0.0285(18) 0.0092(15) 0.0098(15) -0.0009(14)
N7 0.0344(19) 0.0374(18) 0.0231(17) 0.0101(15) 0.0091(15) 0.0012(15)
N8 0.0324(18) 0.0415(19) 0.0244(18) 0.0099(15) 0.0076(14) -0.0039(15)
N9 0.0298(17) 0.0314(17) 0.0335(19) 0.0044(15) 0.0127(15) -0.0020(14)
N10 0.0305(18) 0.0276(17) 0.0324(18) 0.0037(14) 0.0126(15) -0.0011(14)
Cl1 0.0481(6) 0.0450(6) 0.0368(6) -0.0057(5) 0.0100(5) 0.0047(5)
Cl2 0.0395(6) 0.0541(7) 0.0584(7) 0.0124(6) 0.0079(5) 0.0147(5)

loop_
_atom_type_symbol
_atom_type_description
_atom_type_scat_dispersion_real
_atom_type_scat_dispersion_imag
_atom_type_scat_source
C C 0.0033 0.0016 'International Tables Vol C Tables 4.2.6.8 and 6.1.1.4'
H H 0.0000 0.0000 'International Tables Vol C Tables 4.2.6.8 and 6.1.1.4'
Cl Cl 0.1484 0.1585 'International Tables Vol C Tables 4.2.6.8 and 6.1.1.4'
N N 0.0061 0.0033 'International Tables Vol C Tables 4.2.6.8 and 6.1.1.4'
O O 0.0106 0.0060 'International Tables Vol C Tables 4.2.6.8 and 6.1.1.4'
Zn Zn 0.2839 1.4301 'International Tables Vol C Tables 4.2.6.8 and 6.1.1.4'

loop_
_geom_angle_atom_site_label_1
_geom_angle_atom_site_label_2
_geom_angle_atom_site_label_3
_geom_angle
_geom_angle_site_symmetry_1
_geom_angle_site_symmetry_3
N1 Zn1 N9 106.39(12) . .
N1 Zn1 N5 103.72(12) . 2_675
N9 Zn1 N5 106.60(12) . 2_675
N1 Zn1 Cl1 117.10(9) . .
N9 Zn1 Cl1 108.44(10) . .
N5 Zn1 Cl1 113.88(9) 2_675 .
N7 Zn2 N3 103.85(13) 1_556 .
N7 Zn2 N10 111.47(13) 1_556 1_665
N3 Zn2 N10 105.16(13) . 1_665
N7 Zn2 Cl2 117.29(10) 1_556 .
N3 Zn2 Cl2 108.86(10) . .
N10 Zn2 Cl2 109.37(9) 1_665 .
C2 C1 C6 119.9(3) . .
C2 C1 C7 121.9(3) . .
C6 C1 C7 118.1(3) . .
C3 C2 C1 119.6(4) . .
C3 C2 H2 120.2 . .
C1 C2 H2 120.2 . .
C4 C3 C2 120.8(4) . .
C4 C3 H3 119.6 . .
C2 C3 H3 119.6 . .
C3 C4 C5 119.8(4) . .
C3 C4 H4 120.1 . .
C5 C4 H4 120.1 . .
C6 C5 C4 119.6(3) . .
C6 C5 C8 121.3(3) . .
C4 C5 C8 119.0(3) . .
C5 C6 C1 120.4(3) . .
C5 C6 H6 119.8 . .
C1 C6 H6 119.8 . .
N4 C7 N1 110.6(3) . .
N4 C7 C1 123.2(3) . .
N1 C7 C1 126.1(3) . .
N8 C8 N5 110.5(3) . .
N8 C8 C5 123.0(3) . .
N5 C8 C5 126.4(3) . .
N9 C9 C10 123.2(3) . .
N9 C9 H9 118.4 . .
C10 C9 H9 118.4 . .
C9 C10 C11 119.5(4) . .
C9 C10 H10 120.3 . .
C11 C10 H10 120.3 . .
C12 C11 C10 117.4(3) . .
C12 C11 C14 120.5(3) . .
C10 C11 C14 122.0(3) . .
C11 C12 C13 120.0(4) . .
C11 C12 H12 120.0 . .
C13 C12 H12 120.0 . .
N9 C13 C12 122.6(4) . .
N9 C13 H13 118.7 . .
C12 C13 H13 118.7 . .
C17 C14 C15 117.6(3) . .
C17 C14 C11 122.0(3) . .
C15 C14 C11 120.5(3) . .
C16 C15 C14 119.3(4) . .
C16 C15 H15 120.4 . .
C14 C15 H15 120.4 . .
N10 C16 C15 123.1(3) . .
N10 C16 H16 118.4 . .
C15 C16 H16 118.4 . .
C18 C17 C14 120.4(4) . .
C18 C17 H17 119.8 . .
C14 C17 H17 119.8 . .
N10 C18 C17 122.2(4) . .
N10 C18 H18 118.9 . .
C17 C18 H18 118.9 . .
N2 N1 C7 106.8(3) . .
N2 N1 Zn1 114.9(2) . .
C7 N1 Zn1 138.0(2) . .
N3 N2 N1 106.6(3) . .
N2 N3 N4 112.1(3) . .
N2 N3 Zn2 127.3(2) . .
N4 N3 Zn2 120.5(2) . .
C7 N4 N3 103.9(3) . .
N6 N5 C8 107.0(3) . .
N6 N5 Zn1 118.3(2) . 2_675
C8 N5 Zn1 134.6(2) . 2_675
N7 N6 N5 106.4(3) . .
N6 N7 N8 111.8(3) . .
N6 N7 Zn2 128.7(2) . 1_554
N8 N7 Zn2 119.5(2) . 1_554
C8 N8 N7 104.2(3) . .
C9 N9 C13 117.2(3) . .
C9 N9 Zn1 123.4(3) . .
C13 N9 Zn1 119.1(3) . .
C16 N10 C18 117.4(3) . .
C16 N10 Zn2 117.0(2) . 1_445
C18 N10 Zn2 125.5(3) . 1_445

loop_
_geom_bond_atom_site_label_1
_geom_bond_atom_site_label_2
_geom_bond_distance
_geom_bond_site_symmetry_2
Zn1 N1 2.013(3) .
Zn1 N9 2.035(3) .
Zn1 N5 2.038(3) 2_675
Zn1 Cl1 2.2006(13) .
Zn2 N7 2.000(3) 1_556
Zn2 N3 2.010(3) .
Zn2 N10 2.031(3) 1_665
Zn2 Cl2 2.1889(13) .
C1 C2 1.384(5) .
C1 C6 1.393(5) .
C1 C7 1.472(5) .
C2 C3 1.383(5) .
C2 H2 0.9300 .
C3 C4 1.379(5) .
C3 H3 0.9300 .
C4 C5 1.396(5) .
C4 H4 0.9300 .
C5 C6 1.378(5) .
C5 C8 1.469(5) .
C6 H6 0.9300 .
C7 N4 1.328(4) .
C7 N1 1.346(4) .
C8 N8 1.324(4) .
C8 N5 1.347(4) .
C9 N9 1.337(5) .
C9 C10 1.376(5) .
C9 H9 0.9300 .
C10 C11 1.386(5) .
C10 H10 0.9300 .
C11 C12 1.377(5) .
C11 C14 1.488(5) .
C12 C13 1.377(5) .
C12 H12 0.9300 .
C13 N9 1.343(5) .
C13 H13 0.9300 .
C14 C17 1.375(5) .
C14 C15 1.378(5) .
C15 C16 1.376(5) .
C15 H15 0.9300 .
C16 N10 1.336(5) .
C16 H16 0.9300 .
C17 C18 1.372(5) .
C17 H17 0.9300 .
C18 N10 1.342(5) .
C18 H18 0.9300 .
N1 N2 1.333(4) .
N2 N3 1.314(4) .
N3 N4 1.336(4) .
N5 N6 1.341(4) .
N5 Zn1 2.038(3) 2_675
N6 N7 1.316(4) .
N7 N8 1.346(4) .
N7 Zn2 2.000(3) 1_554
N10 Zn2 2.031(3) 1_445
